data_4345068
loop_
_publ_author_name
'Botezat, Olga'
'van Leusen, Jan'
'Kravtsov, Victor Ch'
'K\"ogerler, Paul'
'Baca, Svetlana G.'

_publ_section_title
;
 Ultralarge 3d/4f Coordination Wheels: From Carboxylate/Amino
 Alcohol-Supported {Fe4Ln2} to {Fe18Ln6} Rings.
;
_journal_issue 4
_journal_name_full 'Inorganic chemistry'
_journal_page_first 1814
_journal_page_last 1822
_journal_paper_doi 10.1021/acs.inorgchem.6b02100
_journal_volume 56
_journal_year 2017
_chemical_formula_sum 'C56 H110 Cl4 Dy2 Fe4 N16 O24'
_chemical_formula_weight 2081.80
_chemical_name_systematic
; 
 ? 
;
_space_group_IT_number 2
_symmetry_cell_setting triclinic
_symmetry_space_group_name_Hall '-P 1'
_symmetry_space_group_name_H-M 'P -1'
_atom_sites_solution_hydrogens geom
_atom_sites_solution_primary direct
_atom_sites_solution_secondary difmap
_audit_creation_method SHELXL-97
_cell_angle_alpha 117.466(3)
_cell_angle_beta 101.585(4)
_cell_angle_gamma 96.297(4)
_cell_formula_units_Z 1
_cell_length_a 12.2651(17)
_cell_length_b 14.122(2)
_cell_length_c 14.379(2)
_cell_measurement_reflns_used 2453
_cell_measurement_temperature 100(2)
_cell_measurement_theta_max 22.34
_cell_measurement_theta_min 2.35
_cell_volume 2105.4(5)
_computing_cell_refinement 'Bruker SAINT'
_computing_data_collection 'Bruker APEX2'
_computing_data_reduction 'Bruker SAINT'
_computing_molecular_graphics 'Bruker SHELXTL'
_computing_publication_material 'Bruker SHELXTL'
_computing_structure_refinement 'SHELXL-97 (Sheldrick, 2008)'
_computing_structure_solution 'SHELXS-97 (Sheldrick, 2008)'
_diffrn_ambient_temperature 100(2)
_diffrn_measured_fraction_theta_full 0.994
_diffrn_measured_fraction_theta_max 0.994
_diffrn_measurement_device_type 'Bruker APEX-II CCD'
_diffrn_measurement_method '\f and \w scans'
_diffrn_radiation_monochromator graphite
_diffrn_radiation_source 'fine-focus sealed tube'
_diffrn_radiation_type MoK\a
_diffrn_radiation_wavelength 0.71073
_diffrn_reflns_av_R_equivalents 0.0741
_diffrn_reflns_av_sigmaI/netI 0.0790
_diffrn_reflns_limit_h_max 14
_diffrn_reflns_limit_h_min -14
_diffrn_reflns_limit_k_max 16
_diffrn_reflns_limit_k_min -16
_diffrn_reflns_limit_l_max 16
_diffrn_reflns_limit_l_min -16
_diffrn_reflns_number 22355
_diffrn_reflns_theta_full 24.67
_diffrn_reflns_theta_max 24.67
_diffrn_reflns_theta_min 1.74
_exptl_absorpt_coefficient_mu 2.625
_exptl_absorpt_correction_T_max 0.8799
_exptl_absorpt_correction_T_min 0.6941
_exptl_absorpt_correction_type multi-scan
_exptl_absorpt_process_details sadabs
_exptl_crystal_colour yellow
_exptl_crystal_density_diffrn 1.642
_exptl_crystal_density_method 'not measured'
_exptl_crystal_description plate
_exptl_crystal_F_000 1054
_exptl_crystal_size_max 0.15
_exptl_crystal_size_mid 0.09
_exptl_crystal_size_min 0.05
_refine_diff_density_max 1.471
_refine_diff_density_min -1.488
_refine_diff_density_rms 0.144
_refine_ls_extinction_method none
_refine_ls_goodness_of_fit_ref 1.050
_refine_ls_hydrogen_treatment constr
_refine_ls_matrix_type full
_refine_ls_number_parameters 510
_refine_ls_number_reflns 7099
_refine_ls_number_restraints 47
_refine_ls_restrained_S_all 1.054
_refine_ls_R_factor_all 0.0559
_refine_ls_R_factor_gt 0.0429
_refine_ls_shift/su_max 0.001
_refine_ls_shift/su_mean 0.000
_refine_ls_structure_factor_coef Fsqd
_refine_ls_weighting_details 'calc w=1/[\s^2^(Fo^2^)+(0.0256P)^2^+2.2103P] where P=(Fo^2^+2Fc^2^)/3'
_refine_ls_weighting_scheme calc
_refine_ls_wR_factor_gt 0.0841
_refine_ls_wR_factor_ref 0.0899
_reflns_number_gt 5918
_reflns_number_total 7099
_reflns_threshold_expression >2sigma(I)
_cod_data_source_file ic6b02100_si_006.cif
_cod_data_source_block sb438rn
_cod_depositor_comments
;
The following automatic conversions were performed:

'_symmetry_cell_setting' value 'Triclinic' changed to 'triclinic'
according to
/usr/data/users/saulius/crontab/automatic-downloads/rss-feeds/ACS/lib/dictionaries/cif_core.dic
dictionary named 'cif_core.dic' version 2.4.2 from 2011-04-26.

Automatic conversion script
Id: cif_fix_values 4268 2015-11-12 08:31:59Z antanas 

 Adding full bibliography for 4345065--4345072.cif.
;
_cod_original_sg_symbol_H-M P-1
_cod_database_code 4345068

loop_
_symmetry_equiv_pos_as_xyz
'x, y, z'
'-x, -y, -z'

loop_
_atom_site_label
_atom_site_type_symbol
_atom_site_fract_x
_atom_site_fract_y
_atom_site_fract_z
_atom_site_U_iso_or_equiv
_atom_site_adp_type
_atom_site_occupancy
_atom_site_symmetry_multiplicity
_atom_site_calc_flag
_atom_site_refinement_flags
_atom_site_disorder_assembly
_atom_site_disorder_group
Dy1 Dy 0.98512(2) 0.25503(2) 0.19411(2) 0.00998(9) Uani 1 1 d . . .
Fe1 Fe 0.80268(7) 0.11819(6) -0.06109(6) 0.01159(19) Uani 1 1 d . . .
Fe2 Fe 1.18364(7) 0.12321(6) 0.24346(6) 0.01096(19) Uani 1 1 d . . .
C1 C 0.9217(5) 0.2360(5) 0.3985(4) 0.0152(13) Uani 1 1 d . . .
H1A H 0.8753 0.2143 0.4375 0.018 Uiso 1 1 calc R . .
H1B H 0.9597 0.3148 0.4460 0.018 Uiso 1 1 calc R . .
C2 C 1.0122(5) 0.1687(5) 0.3760(5) 0.0149(13) Uani 1 1 d . . .
H2A H 1.0746 0.1964 0.4441 0.018 Uiso 1 1 calc R . .
H2B H 0.9776 0.0909 0.3498 0.018 Uiso 1 1 calc R . .
C3 C 0.7808(5) 0.1017(5) 0.2242(5) 0.0167(14) Uani 1 1 d . . .
H3A H 0.7149 0.0891 0.2504 0.020 Uiso 1 1 calc R . .
H3B H 0.8306 0.0525 0.2286 0.020 Uiso 1 1 calc R . .
C4 C 0.7380(5) 0.0754(5) 0.1062(5) 0.0156(13) Uani 1 1 d . . .
H4A H 0.7109 -0.0050 0.0576 0.019 Uiso 1 1 calc R . .
H4B H 0.6730 0.1094 0.0979 0.019 Uiso 1 1 calc R . .
C5 C 0.7685(5) 0.2940(4) 0.3153(5) 0.0159(14) Uani 1 1 d . . .
H5A H 0.7451 0.3058 0.3812 0.019 Uiso 1 1 calc R . .
H5B H 0.6987 0.2605 0.2524 0.019 Uiso 1 1 calc R . .
C6 C 1.0396(5) 0.4337(4) 0.1108(5) 0.0158(13) Uani 1 1 d . . .
H6A H 1.0853 0.4797 0.0906 0.019 Uiso 1 1 calc R . .
H6B H 0.9966 0.4797 0.1586 0.019 Uiso 1 1 calc R . .
C7 C 0.9551(5) 0.3372(4) 0.0072(5) 0.0154(13) Uani 1 1 d . . .
H7A H 0.8891 0.3622 -0.0185 0.018 Uiso 1 1 calc R . .
H7B H 0.9931 0.3071 -0.0516 0.018 Uiso 1 1 calc R . .
C8 C 1.1908(5) 0.3348(5) 0.1061(5) 0.0149(13) Uani 1 1 d . . .
H8A H 1.2542 0.3881 0.1107 0.018 Uiso 1 1 calc R . .
H8B H 1.1456 0.2888 0.0284 0.018 Uiso 1 1 calc R . .
C9 C 1.2395(5) 0.2627(5) 0.1478(5) 0.0144(13) Uani 1 1 d . . .
H9A H 1.2735 0.2110 0.0942 0.017 Uiso 1 1 calc R . .
H9B H 1.3005 0.3089 0.2176 0.017 Uiso 1 1 calc R . .
C10 C 1.1878(5) 0.4864(5) 0.2783(5) 0.0157(13) Uani 1 1 d . . .
H10A H 1.2066 0.5529 0.2722 0.019 Uiso 1 1 calc R . .
H10B H 1.2604 0.4676 0.3005 0.019 Uiso 1 1 calc R . .
C11 C 1.1254(5) 0.5099(4) 0.3648(5) 0.0149(13) Uani 1 1 d . . .
H11A H 1.1763 0.5674 0.4371 0.018 Uiso 1 1 calc R . .
H11B H 1.0573 0.5370 0.3475 0.018 Uiso 1 1 calc R . .
C12 C 0.6311(5) 0.2598(5) -0.0044(5) 0.0177(14) Uani 1 1 d . A .
C13 C 0.5159(5) 0.2697(5) -0.0585(5) 0.0263(16) Uani 1 1 d D . .
C14 C 0.4773(6) 0.3647(7) 0.0169(6) 0.053(2) Uani 1 1 d . A .
H14A H 0.5290 0.4331 0.0360 0.080 Uiso 1 1 calc RD . .
H14B H 0.4779 0.3611 0.0834 0.080 Uiso 1 1 calc R . .
H14C H 0.3995 0.3627 -0.0190 0.080 Uiso 1 1 calc R . .
C15 C 0.5061(15) 0.2454(17) -0.1753(9) 0.050(4) Uani 0.544(17) 1 d PDU A 1
H15A H 0.4261 0.2351 -0.2130 0.076 Uiso 0.544(17) 1 calc PR A 1
H15B H 0.5323 0.1786 -0.2142 0.076 Uiso 0.544(17) 1 calc PR A 1
H15C H 0.5535 0.3071 -0.1736 0.076 Uiso 0.544(17) 1 calc PR A 1
C15' C 0.5497(17) 0.3161(18) -0.1285(17) 0.051(4) Uani 0.456(17) 1 d PDU A 2
H15D H 0.5708 0.2595 -0.1893 0.077 Uiso 0.456(17) 1 calc PR A 2
H15F H 0.6151 0.3793 -0.0837 0.077 Uiso 0.456(17) 1 calc PRD A 2
H15G H 0.4850 0.3392 -0.1576 0.077 Uiso 0.456(17) 1 calc PR A 2
C16 C 0.4264(8) 0.1704(8) -0.0757(10) 0.064(3) Uani 0.794(4) 1 d PDU A 1
H16A H 0.4382 0.1016 -0.1309 0.097 Uiso 0.794(4) 1 calc PR A 1
H16B H 0.3488 0.1775 -0.1004 0.097 Uiso 0.794(4) 1 calc PR A 1
H16C H 0.4364 0.1701 -0.0065 0.097 Uiso 0.794(4) 1 calc PR A 1
C16' C 0.440(3) 0.162(2) -0.164(2) 0.052(5) Uani 0.206(4) 1 d PDU A 2
H16D H 0.4455 0.0990 -0.1538 0.079 Uiso 0.206(4) 1 calc PR A 2
H16E H 0.4670 0.1531 -0.2269 0.079 Uiso 0.206(4) 1 calc PR A 2
H16F H 0.3602 0.1684 -0.1776 0.079 Uiso 0.206(4) 1 calc PR A 2
C17 C 1.3365(5) 0.3255(5) 0.4532(5) 0.0154(13) Uani 1 1 d . . .
C18 C 1.4456(5) 0.3422(5) 0.5396(5) 0.0205(15) Uani 1 1 d . . .
C19 C 1.4651(5) 0.4497(5) 0.6469(5) 0.0273(16) Uani 1 1 d . . .
H19A H 1.5285 0.4535 0.7032 0.041 Uiso 1 1 calc R . .
H19B H 1.3954 0.4521 0.6706 0.041 Uiso 1 1 calc R . .
H19C H 1.4838 0.5120 0.6354 0.041 Uiso 1 1 calc R . .
C20 C 1.5489(5) 0.3412(6) 0.4953(5) 0.0341(18) Uani 1 1 d . . .
H20A H 1.5661 0.4076 0.4898 0.051 Uiso 1 1 calc R . .
H20B H 1.5316 0.2763 0.4228 0.051 Uiso 1 1 calc R . .
H20C H 1.6151 0.3393 0.5449 0.051 Uiso 1 1 calc R . .
C21 C 1.4278(6) 0.2449(6) 0.5600(6) 0.0385(19) Uani 1 1 d . . .
H21A H 1.4183 0.1765 0.4921 0.058 Uiso 1 1 calc R . .
H21B H 1.3592 0.2426 0.5847 0.058 Uiso 1 1 calc R . .
H21C H 1.4945 0.2536 0.6163 0.058 Uiso 1 1 calc R . .
C22 C 1.1973(5) -0.0637(5) 0.2922(5) 0.0142(13) Uani 1 1 d . . .
C23 C 1.1990(6) -0.1040(5) 0.3748(5) 0.0243(16) Uani 1 1 d . . .
C24 C 1.1584(8) -0.2277(5) 0.3162(6) 0.051(2) Uani 1 1 d . . .
H24A H 1.0781 -0.2493 0.2733 0.076 Uiso 1 1 calc R . .
H24B H 1.1657 -0.2526 0.3700 0.076 Uiso 1 1 calc R . .
H24C H 1.2052 -0.2612 0.2674 0.076 Uiso 1 1 calc R . .
C25 C 1.1250(9) -0.0495(7) 0.4471(7) 0.074(3) Uani 1 1 d . . .
H25A H 1.0443 -0.0793 0.4045 0.111 Uiso 1 1 calc R . .
H25B H 1.1448 0.0298 0.4751 0.111 Uiso 1 1 calc R . .
H25C H 1.1381 -0.0638 0.5085 0.111 Uiso 1 1 calc R . .
C27 C 1.3227(7) -0.0707(8) 0.4424(7) 0.076(3) Uani 1 1 d . . .
H27A H 1.3285 -0.0937 0.4977 0.114 Uiso 1 1 calc R . .
H27B H 1.3498 0.0091 0.4787 0.114 Uiso 1 1 calc R . .
H27C H 1.3697 -0.1061 0.3947 0.114 Uiso 1 1 calc R . .
C28 C 0.8258(5) 0.4032(5) 0.3316(5) 0.0163(14) Uani 1 1 d . . .
H28A H 0.7701 0.4500 0.3382 0.020 Uiso 1 1 calc R . .
H28B H 0.8898 0.4413 0.3999 0.020 Uiso 1 1 calc R . .
C29 C 0.2358(6) 0.4007(5) 0.7927(5) 0.0341(18) Uani 1 1 d D . .
H29A H 0.2661 0.4774 0.8121 0.041 Uiso 1 1 calc R A 1
H29B H 0.3011 0.3651 0.7910 0.041 Uiso 1 1 calc R A 1
N1 N 0.8463(4) 0.2184(4) 0.2952(4) 0.0124(11) Uani 1 1 d . . .
N2 N 1.1170(4) 0.3946(4) 0.1709(4) 0.0126(11) Uani 1 1 d . . .
N3 N 0.9270(4) 0.0247(4) -0.1063(4) 0.0121(11) Uani 1 1 d . . .
N4 N 1.0120(5) 0.0657(4) -0.1194(4) 0.0217(12) Uani 1 1 d . . .
N5 N 1.0909(5) 0.1054(4) -0.1323(5) 0.0352(15) Uani 1 1 d . . .
N6 N 0.7027(4) -0.0449(4) -0.1583(4) 0.0135(11) Uani 1 1 d . . .
N7 N 0.6004(5) -0.0738(5) -0.1899(6) 0.0540(15) Uani 1 1 d . . .
N8 N 0.5037(5) -0.1024(5) -0.2168(6) 0.0540(15) Uani 1 1 d . . .
O1 O 1.0565(3) 0.1768(3) 0.2960(3) 0.0126(9) Uani 1 1 d . . .
O2 O 0.8283(3) 0.1163(3) 0.0763(3) 0.0135(9) Uani 1 1 d . . .
O3 O 0.8684(3) 0.3857(3) 0.2403(3) 0.0154(9) Uani 1 1 d . . .
H3D H 0.8143 0.3626 0.1811 0.023 Uiso 1 1 d R . .
O4 O 0.9172(3) 0.2552(3) 0.0319(3) 0.0130(9) Uani 1 1 d . . .
O5 O 1.1515(3) 0.2033(3) 0.1643(3) 0.0129(9) Uani 1 1 d . . .
O6 O 1.0908(3) 0.4107(3) 0.3677(3) 0.0139(9) Uani 1 1 d . . .
H6D H 1.1499 0.3923 0.3923 0.021 Uiso 1 1 d R . .
O7 O 0.6607(3) 0.1713(3) -0.0573(3) 0.0176(9) Uani 1 1 d . . .
O8 O 0.6875(4) 0.3371(3) 0.0874(3) 0.0260(11) Uani 1 1 d . . .
O9 O 1.3152(3) 0.2370(3) 0.3614(3) 0.0168(9) Uani 1 1 d . . .
O10 O 1.2775(4) 0.3952(3) 0.4750(3) 0.0248(11) Uani 1 1 d . . .
O11 O 1.1941(3) 0.0350(3) 0.3236(3) 0.0137(9) Uani 1 1 d . . .
O12 O 1.2016(3) -0.1317(3) 0.1977(3) 0.0156(9) Uani 1 1 d . . .
Cl2 Cl 0.17944(17) 0.40271(18) 0.89446(16) 0.0471(5) Uani 1 1 d . A .
Cl1 Cl 0.1414(2) 0.3340(2) 0.66319(18) 0.0421(8) Uani 0.794(4) 1 d PDU A 1
Cl1' Cl 0.1950(11) 0.2652(8) 0.6830(8) 0.069(3) Uani 0.206(4) 1 d PDU A 2

loop_
_atom_site_aniso_label
_atom_site_aniso_U_11
_atom_site_aniso_U_22
_atom_site_aniso_U_33
_atom_site_aniso_U_23
_atom_site_aniso_U_13
_atom_site_aniso_U_12
Dy1 0.00880(16) 0.00902(15) 0.00924(15) 0.00216(12) 0.00225(11) 0.00310(11)
Fe1 0.0099(5) 0.0112(4) 0.0099(4) 0.0025(4) 0.0018(4) 0.0033(4)
Fe2 0.0093(5) 0.0094(4) 0.0115(4) 0.0033(4) 0.0018(4) 0.0032(4)
C1 0.015(3) 0.019(3) 0.009(3) 0.006(3) 0.002(3) 0.002(3)
C2 0.016(3) 0.016(3) 0.011(3) 0.004(3) 0.004(3) 0.004(3)
C3 0.010(3) 0.018(3) 0.020(3) 0.008(3) 0.006(3) 0.002(3)
C4 0.011(3) 0.014(3) 0.018(3) 0.006(3) 0.005(3) 0.000(3)
C5 0.013(3) 0.017(3) 0.013(3) 0.001(3) 0.008(3) 0.008(3)
C6 0.015(3) 0.010(3) 0.020(3) 0.008(3) 0.000(3) 0.002(3)
C7 0.014(3) 0.012(3) 0.018(3) 0.007(3) 0.002(3) 0.002(3)
C8 0.013(3) 0.015(3) 0.015(3) 0.006(3) 0.005(3) 0.002(3)
C9 0.012(3) 0.015(3) 0.017(3) 0.007(3) 0.007(3) 0.003(3)
C10 0.013(3) 0.014(3) 0.018(3) 0.007(3) 0.001(3) 0.006(3)
C11 0.015(3) 0.011(3) 0.014(3) 0.004(3) 0.001(3) 0.003(3)
C12 0.015(3) 0.023(4) 0.022(4) 0.016(3) 0.008(3) 0.005(3)
C13 0.017(4) 0.024(4) 0.027(4) 0.007(3) -0.004(3) 0.009(3)
C14 0.033(5) 0.063(6) 0.057(6) 0.020(5) 0.009(4) 0.036(5)
C15 0.046(7) 0.064(7) 0.032(6) 0.018(5) 0.000(5) 0.027(6)
C15' 0.048(7) 0.067(8) 0.032(6) 0.020(6) 0.000(5) 0.031(6)
C16 0.030(5) 0.053(5) 0.087(7) 0.020(5) 0.005(5) 0.014(4)
C16' 0.031(7) 0.049(7) 0.071(8) 0.027(6) 0.006(6) 0.018(6)
C17 0.014(3) 0.016(3) 0.016(3) 0.010(3) 0.003(3) 0.000(3)
C18 0.018(4) 0.019(3) 0.010(3) -0.002(3) 0.000(3) 0.002(3)
C19 0.020(4) 0.026(4) 0.016(3) -0.003(3) 0.002(3) 0.002(3)
C20 0.017(4) 0.039(4) 0.025(4) 0.002(4) 0.001(3) 0.000(3)
C21 0.042(5) 0.037(5) 0.031(4) 0.016(4) -0.001(4) 0.012(4)
C22 0.014(3) 0.013(3) 0.011(3) 0.004(3) -0.002(3) 0.002(3)
C23 0.039(4) 0.021(4) 0.016(3) 0.009(3) 0.011(3) 0.012(3)
C24 0.096(7) 0.027(4) 0.035(5) 0.021(4) 0.021(5) 0.003(5)
C25 0.149(10) 0.069(6) 0.082(7) 0.062(6) 0.097(7) 0.078(7)
C27 0.064(7) 0.092(8) 0.072(7) 0.067(7) -0.033(5) -0.011(6)
C28 0.020(4) 0.014(3) 0.013(3) 0.003(3) 0.007(3) 0.011(3)
C29 0.048(5) 0.026(4) 0.036(4) 0.014(4) 0.023(4) 0.019(4)
N1 0.010(3) 0.011(3) 0.012(3) 0.003(2) 0.003(2) 0.004(2)
N2 0.011(3) 0.013(3) 0.015(3) 0.008(2) 0.003(2) 0.006(2)
N3 0.007(3) 0.010(3) 0.014(3) 0.003(2) 0.002(2) -0.001(2)
N4 0.021(3) 0.014(3) 0.021(3) 0.003(3) 0.001(3) 0.006(3)
N5 0.026(4) 0.026(3) 0.046(4) 0.009(3) 0.022(3) -0.002(3)
N6 0.013(3) 0.012(3) 0.014(3) 0.005(2) 0.001(2) 0.005(2)
N7 0.015(2) 0.032(3) 0.067(3) -0.012(2) 0.011(3) 0.003(2)
N8 0.015(2) 0.032(3) 0.067(3) -0.012(2) 0.011(3) 0.003(2)
O1 0.010(2) 0.015(2) 0.013(2) 0.0063(18) 0.0041(18) 0.0063(18)
O2 0.009(2) 0.014(2) 0.015(2) 0.0049(19) 0.0030(18) 0.0018(17)
O3 0.016(2) 0.014(2) 0.014(2) 0.0037(19) 0.0056(18) 0.0087(18)
O4 0.014(2) 0.014(2) 0.013(2) 0.0078(19) 0.0036(18) 0.0051(18)
O5 0.007(2) 0.015(2) 0.014(2) 0.0044(19) 0.0045(17) 0.0015(17)
O6 0.014(2) 0.012(2) 0.017(2) 0.0076(19) 0.0034(18) 0.0056(18)
O7 0.012(2) 0.016(2) 0.018(2) 0.002(2) 0.0035(19) 0.0076(19)
O8 0.020(3) 0.023(3) 0.019(2) 0.000(2) -0.003(2) 0.010(2)
O9 0.016(2) 0.014(2) 0.013(2) 0.0014(19) 0.0006(18) 0.0026(18)
O10 0.024(3) 0.019(2) 0.024(3) 0.006(2) 0.000(2) 0.011(2)
O11 0.016(2) 0.013(2) 0.013(2) 0.0068(19) 0.0042(18) 0.0028(18)
O12 0.018(2) 0.013(2) 0.016(2) 0.0068(19) 0.0038(19) 0.0057(18)
Cl2 0.0363(12) 0.0805(16) 0.0456(12) 0.0443(12) 0.0170(10) 0.0223(11)
Cl1 0.0443(16) 0.0386(15) 0.0248(13) 0.0065(11) 0.0005(11) 0.0009(12)
Cl1' 0.064(5) 0.051(5) 0.043(5) -0.004(4) -0.005(4) -0.005(4)

loop_
_atom_type_symbol
_atom_type_description
_atom_type_scat_dispersion_real
_atom_type_scat_dispersion_imag
_atom_type_scat_source
C C 0.0033 0.0016 'International Tables Vol C Tables 4.2.6.8 and 6.1.1.4'
H H 0.0000 0.0000 'International Tables Vol C Tables 4.2.6.8 and 6.1.1.4'
N N 0.0061 0.0033 'International Tables Vol C Tables 4.2.6.8 and 6.1.1.4'
O O 0.0106 0.0060 'International Tables Vol C Tables 4.2.6.8 and 6.1.1.4'
Cl Cl 0.1484 0.1585 'International Tables Vol C Tables 4.2.6.8 and 6.1.1.4'
Fe Fe 0.3463 0.8444 'International Tables Vol C Tables 4.2.6.8 and 6.1.1.4'
Dy Dy -0.1892 4.4098 'International Tables Vol C Tables 4.2.6.8 and 6.1.1.4'

loop_
_geom_angle_atom_site_label_1
_geom_angle_atom_site_label_2
_geom_angle_atom_site_label_3
_geom_angle
_geom_angle_site_symmetry_1
_geom_angle_site_symmetry_3
O2 Dy1 O5 111.39(13) . .
O2 Dy1 O1 97.89(13) . .
O5 Dy1 O1 67.41(13) . .
O2 Dy1 O4 66.80(13) . .
O5 Dy1 O4 97.25(13) . .
O1 Dy1 O4 153.62(13) . .
O2 Dy1 O3 90.98(13) . .
O5 Dy1 O3 152.87(13) . .
O1 Dy1 O3 126.36(13) . .
O4 Dy1 O3 77.05(13) . .
O2 Dy1 O6 153.64(13) . .
O5 Dy1 O6 90.58(13) . .
O1 Dy1 O6 76.66(13) . .
O4 Dy1 O6 126.59(13) . .
O3 Dy1 O6 72.91(13) . .
O2 Dy1 N2 132.26(14) . .
O5 Dy1 N2 67.87(13) . .
O1 Dy1 N2 121.86(14) . .
O4 Dy1 N2 66.08(14) . .
O3 Dy1 N2 85.85(13) . .
O6 Dy1 N2 68.62(13) . .
O2 Dy1 N1 67.83(14) . .
O5 Dy1 N1 133.24(14) . .
O1 Dy1 N1 66.55(13) . .
O4 Dy1 N1 121.33(14) . .
O3 Dy1 N1 68.55(13) . .
O6 Dy1 N1 86.63(13) . .
N2 Dy1 N1 148.94(14) . .
O2 Dy1 Fe2 103.64(9) . .
O5 Dy1 Fe2 34.06(9) . .
O1 Dy1 Fe2 33.76(9) . .
O4 Dy1 Fe2 126.05(9) . .
O3 Dy1 Fe2 156.04(9) . .
O6 Dy1 Fe2 86.23(9) . .
N2 Dy1 Fe2 97.61(10) . .
N1 Dy1 Fe2 99.22(10) . .
O2 Dy1 Fe1 33.75(9) . .
O5 Dy1 Fe1 102.16(9) . .
O1 Dy1 Fe1 125.67(9) . .
O4 Dy1 Fe1 33.73(9) . .
O3 Dy1 Fe1 87.82(9) . .
O6 Dy1 Fe1 157.16(9) . .
N2 Dy1 Fe1 98.51(10) . .
N1 Dy1 Fe1 97.81(10) . .
Fe2 Dy1 Fe1 114.86(2) . .
O4 Fe1 O2 81.19(15) . .
O4 Fe1 O7 100.94(16) . .
O2 Fe1 O7 97.24(16) . .
O4 Fe1 O12 92.10(16) . 2_755
O2 Fe1 O12 172.25(16) . 2_755
O7 Fe1 O12 87.80(16) . 2_755
O4 Fe1 N6 169.51(17) . .
O2 Fe1 N6 94.90(17) . .
O7 Fe1 N6 89.18(17) . .
O12 Fe1 N6 91.05(17) 2_755 .
O4 Fe1 N3 93.26(17) . .
O2 Fe1 N3 91.22(16) . .
O7 Fe1 N3 164.40(17) . .
O12 Fe1 N3 85.27(16) 2_755 .
N6 Fe1 N3 77.02(17) . .
O4 Fe1 Dy1 41.48(11) . .
O2 Fe1 Dy1 40.58(11) . .
O7 Fe1 Dy1 108.57(11) . .
O12 Fe1 Dy1 132.07(11) 2_755 .
N6 Fe1 Dy1 132.38(13) . .
N3 Fe1 Dy1 86.35(12) . .
O1 Fe2 O5 81.77(15) . .
O1 Fe2 O9 101.20(16) . .
O5 Fe2 O9 96.23(16) . .
O1 Fe2 O11 91.80(15) . .
O5 Fe2 O11 172.30(16) . .
O9 Fe2 O11 89.15(16) . .
O1 Fe2 N6 169.10(17) . 2_755
O5 Fe2 N6 94.83(16) . 2_755
O9 Fe2 N6 89.44(17) . 2_755
O11 Fe2 N6 90.72(16) . 2_755
O1 Fe2 N3 92.68(17) . 2_755
O5 Fe2 N3 90.49(16) . 2_755
O9 Fe2 N3 165.30(17) . 2_755
O11 Fe2 N3 85.56(16) . 2_755
N6 Fe2 N3 76.94(18) 2_755 2_755
O1 Fe2 Dy1 41.26(11) . .
O5 Fe2 Dy1 41.05(11) . .
O9 Fe2 Dy1 106.70(11) . .
O11 Fe2 Dy1 131.92(11) . .
N6 Fe2 Dy1 133.21(13) 2_755 .
N3 Fe2 Dy1 86.93(12) 2_755 .
N1 C1 C2 110.5(4) . .
N1 C1 H1A 109.5 . .
C2 C1 H1A 109.5 . .
N1 C1 H1B 109.5 . .
C2 C1 H1B 109.5 . .
H1A C1 H1B 108.1 . .
O1 C2 C1 109.4(4) . .
O1 C2 H2A 109.8 . .
C1 C2 H2A 109.8 . .
O1 C2 H2B 109.8 . .
C1 C2 H2B 109.8 . .
H2A C2 H2B 108.3 . .
N1 C3 C4 110.5(5) . .
N1 C3 H3A 109.6 . .
C4 C3 H3A 109.6 . .
N1 C3 H3B 109.6 . .
C4 C3 H3B 109.6 . .
H3A C3 H3B 108.1 . .
O2 C4 C3 109.5(5) . .
O2 C4 H4A 109.8 . .
C3 C4 H4A 109.8 . .
O2 C4 H4B 109.8 . .
C3 C4 H4B 109.8 . .
H4A C4 H4B 108.2 . .
N1 C5 C28 111.1(5) . .
N1 C5 H5A 109.4 . .
C28 C5 H5A 109.4 . .
N1 C5 H5B 109.4 . .
C28 C5 H5B 109.4 . .
H5A C5 H5B 108.0 . .
N2 C6 C7 111.0(4) . .
N2 C6 H6A 109.4 . .
C7 C6 H6A 109.4 . .
N2 C6 H6B 109.4 . .
C7 C6 H6B 109.4 . .
H6A C6 H6B 108.0 . .
O4 C7 C6 108.6(4) . .
O4 C7 H7A 110.0 . .
C6 C7 H7A 110.0 . .
O4 C7 H7B 110.0 . .
C6 C7 H7B 110.0 . .
H7A C7 H7B 108.4 . .
N2 C8 C9 110.7(4) . .
N2 C8 H8A 109.5 . .
C9 C8 H8A 109.5 . .
N2 C8 H8B 109.5 . .
C9 C8 H8B 109.5 . .
H8A C8 H8B 108.1 . .
O5 C9 C8 109.9(4) . .
O5 C9 H9A 109.7 . .
C8 C9 H9A 109.7 . .
O5 C9 H9B 109.7 . .
C8 C9 H9B 109.7 . .
H9A C9 H9B 108.2 . .
N2 C10 C11 111.0(5) . .
N2 C10 H10A 109.4 . .
C11 C10 H10A 109.4 . .
N2 C10 H10B 109.4 . .
C11 C10 H10B 109.4 . .
H10A C10 H10B 108.0 . .
O6 C11 C10 109.2(4) . .
O6 C11 H11A 109.8 . .
C10 C11 H11A 109.8 . .
O6 C11 H11B 109.8 . .
C10 C11 H11B 109.8 . .
H11A C11 H11B 108.3 . .
O8 C12 O7 125.3(6) . .
O8 C12 C13 118.5(5) . .
O7 C12 C13 116.2(5) . .
C14 C13 C12 112.7(6) . .
C14 C13 C15 120.4(9) . .
C12 C13 C15 111.9(8) . .
C14 C13 C15' 98.3(9) . .
C12 C13 C15' 101.5(9) . .
C15 C13 C15' 35.2(8) . .
C14 C13 C16' 127.6(15) . .
C12 C13 C16' 115.8(15) . .
C15 C13 C16' 55.4(18) . .
C15' C13 C16' 90.5(19) . .
C14 C13 C16 101.7(7) . .
C12 C13 C16 104.9(6) . .
C15 C13 C16 102.9(10) . .
C15' C13 C16 137.3(11) . .
C16' C13 C16 47.7(17) . .
C13 C14 H14A 109.5 . .
C13 C14 H14B 109.5 . .
H14A C14 H14B 109.5 . .
C13 C14 H14C 109.5 . .
H14A C14 H14C 109.5 . .
H14B C14 H14C 109.5 . .
C13 C15 H15A 109.5 . .
C13 C15 H15B 109.5 . .
C13 C15 H15C 109.5 . .
C13 C15' H15D 109.5 . .
C13 C15' H15F 109.5 . .
H15D C15' H15F 109.5 . .
C13 C15' H15G 109.5 . .
H15D C15' H15G 109.5 . .
H15F C15' H15G 109.5 . .
C13 C16 H16A 109.5 . .
C13 C16 H16B 109.5 . .
H16A C16 H16B 109.5 . .
C13 C16 H16C 109.5 . .
H16A C16 H16C 109.5 . .
H16B C16 H16C 109.5 . .
C13 C16' H16D 109.5 . .
C13 C16' H16E 109.5 . .
H16D C16' H16E 109.5 . .
C13 C16' H16F 109.5 . .
H16D C16' H16F 109.5 . .
H16E C16' H16F 109.5 . .
O10 C17 O9 125.3(6) . .
O10 C17 C18 120.4(5) . .
O9 C17 C18 114.2(5) . .
C20 C18 C21 108.9(6) . .
C20 C18 C19 110.4(5) . .
C21 C18 C19 109.5(5) . .
C20 C18 C17 109.9(5) . .
C21 C18 C17 106.9(5) . .
C19 C18 C17 111.1(5) . .
C18 C19 H19A 109.5 . .
C18 C19 H19B 109.5 . .
H19A C19 H19B 109.5 . .
C18 C19 H19C 109.5 . .
H19A C19 H19C 109.5 . .
H19B C19 H19C 109.5 . .
C18 C20 H20A 109.5 . .
C18 C20 H20B 109.5 . .
H20A C20 H20B 109.5 . .
C18 C20 H20C 109.5 . .
H20A C20 H20C 109.5 . .
H20B C20 H20C 109.5 . .
C18 C21 H21A 109.5 . .
C18 C21 H21B 109.5 . .
H21A C21 H21B 109.5 . .
C18 C21 H21C 109.5 . .
H21A C21 H21C 109.5 . .
H21B C21 H21C 109.5 . .
O11 C22 O12 124.7(5) . .
O11 C22 C23 117.8(5) . .
O12 C22 C23 117.5(5) . .
C25 C23 C24 110.8(6) . .
C25 C23 C27 110.3(7) . .
C24 C23 C27 109.3(6) . .
C25 C23 C22 109.7(5) . .
C24 C23 C22 110.5(5) . .
C27 C23 C22 106.1(6) . .
C23 C24 H24A 109.5 . .
C23 C24 H24B 109.5 . .
H24A C24 H24B 109.5 . .
C23 C24 H24C 109.5 . .
H24A C24 H24C 109.5 . .
H24B C24 H24C 109.5 . .
C23 C25 H25A 109.5 . .
C23 C25 H25B 109.5 . .
H25A C25 H25B 109.5 . .
C23 C25 H25C 109.5 . .
H25A C25 H25C 109.5 . .
H25B C25 H25C 109.5 . .
C23 C27 H27A 109.5 . .
C23 C27 H27B 109.5 . .
H27A C27 H27B 109.5 . .
C23 C27 H27C 109.5 . .
H27A C27 H27C 109.5 . .
H27B C27 H27C 109.5 . .
O3 C28 C5 109.7(4) . .
O3 C28 H28A 109.7 . .
C5 C28 H28A 109.7 . .
O3 C28 H28B 109.7 . .
C5 C28 H28B 109.7 . .
H28A C28 H28B 108.2 . .
Cl1 C29 Cl2 115.3(4) . .
Cl1 C29 Cl1' 45.0(5) . .
Cl2 C29 Cl1' 107.6(6) . .
Cl1 C29 H29A 108.4 . .
Cl2 C29 H29A 108.4 . .
Cl1' C29 H29A 142.6 . .
Cl1 C29 H29B 108.4 . .
Cl2 C29 H29B 108.4 . .
Cl1' C29 H29B 69.7 . .
H29A C29 H29B 107.5 . .
C1 N1 C5 111.6(4) . .
C1 N1 C3 111.5(4) . .
C5 N1 C3 111.0(4) . .
C1 N1 Dy1 104.8(3) . .
C5 N1 Dy1 110.8(3) . .
C3 N1 Dy1 106.9(3) . .
C8 N2 C6 111.0(4) . .
C8 N2 C10 110.2(4) . .
C6 N2 C10 111.3(4) . .
C8 N2 Dy1 107.4(3) . .
C6 N2 Dy1 105.7(3) . .
C10 N2 Dy1 111.1(3) . .
N4 N3 Fe1 118.6(4) . .
N4 N3 Fe2 117.6(4) . 2_755
Fe1 N3 Fe2 99.11(19) . 2_755
N5 N4 N3 178.8(6) . .
N7 N6 Fe2 125.8(4) . 2_755
N7 N6 Fe1 127.2(4) . .
Fe2 N6 Fe1 100.7(2) 2_755 .
N8 N7 N6 177.3(10) . .
C2 O1 Fe2 129.2(3) . .
C2 O1 Dy1 125.8(3) . .
Fe2 O1 Dy1 104.98(16) . .
C4 O2 Fe1 122.2(3) . .
C4 O2 Dy1 125.8(3) . .
Fe1 O2 Dy1 105.66(16) . .
C28 O3 Dy1 115.4(3) . .
C28 O3 H3D 112.5 . .
Dy1 O3 H3D 105.0 . .
C7 O4 Fe1 128.7(3) . .
C7 O4 Dy1 126.5(3) . .
Fe1 O4 Dy1 104.79(16) . .
C9 O5 Fe2 122.4(3) . .
C9 O5 Dy1 124.9(3) . .
Fe2 O5 Dy1 104.89(16) . .
C11 O6 Dy1 114.8(3) . .
C11 O6 H6D 110.2 . .
Dy1 O6 H6D 106.9 . .
C12 O7 Fe1 138.0(4) . .
C17 O9 Fe2 139.8(4) . .
C22 O11 Fe2 132.1(4) . .
C22 O12 Fe1 131.8(4) . 2_755

loop_
_geom_bond_atom_site_label_1
_geom_bond_atom_site_label_2
_geom_bond_distance
_geom_bond_site_symmetry_2
Dy1 O2 2.283(4) .
Dy1 O5 2.296(4) .
Dy1 O1 2.307(4) .
Dy1 O4 2.315(4) .
Dy1 O3 2.393(4) .
Dy1 O6 2.399(4) .
Dy1 N2 2.595(5) .
Dy1 N1 2.603(5) .
Dy1 Fe2 3.3788(9) .
Dy1 Fe1 3.3793(9) .
Fe1 O4 1.941(4) .
Fe1 O2 1.950(4) .
Fe1 O7 1.971(4) .
Fe1 O12 2.051(4) 2_755
Fe1 N6 2.118(5) .
Fe1 N3 2.131(5) .
Fe2 O1 1.944(4) .
Fe2 O5 1.958(4) .
Fe2 O9 1.970(4) .
Fe2 O11 2.048(4) .
Fe2 N6 2.108(5) 2_755
Fe2 N3 2.144(5) 2_755
C1 N1 1.477(7) .
C1 C2 1.527(8) .
C1 H1A 0.9900 .
C1 H1B 0.9900 .
C2 O1 1.412(6) .
C2 H2A 0.9900 .
C2 H2B 0.9900 .
C3 N1 1.493(7) .
C3 C4 1.519(8) .
C3 H3A 0.9900 .
C3 H3B 0.9900 .
C4 O2 1.423(6) .
C4 H4A 0.9900 .
C4 H4B 0.9900 .
C5 N1 1.479(7) .
C5 C28 1.513(8) .
C5 H5A 0.9900 .
C5 H5B 0.9900 .
C6 N2 1.478(7) .
C6 C7 1.532(7) .
C6 H6A 0.9900 .
C6 H6B 0.9900 .
C7 O4 1.419(6) .
C7 H7A 0.9900 .
C7 H7B 0.9900 .
C8 N2 1.477(7) .
C8 C9 1.519(7) .
C8 H8A 0.9900 .
C8 H8B 0.9900 .
C9 O5 1.419(6) .
C9 H9A 0.9900 .
C9 H9B 0.9900 .
C10 N2 1.479(7) .
C10 C11 1.516(8) .
C10 H10A 0.9900 .
C10 H10B 0.9900 .
C11 O6 1.442(6) .
C11 H11A 0.9900 .
C11 H11B 0.9900 .
C12 O8 1.246(7) .
C12 O7 1.267(7) .
C12 C13 1.524(8) .
C13 C14 1.484(9) .
C13 C15 1.526(10) .
C13 C15' 1.526(10) .
C13 C16' 1.571(11) .
C13 C16 1.571(11) .
C14 H14A 0.9800 .
C14 H14B 0.9800 .
C14 H14C 0.9800 .
C15 H15A 0.9800 .
C15 H15B 0.9800 .
C15 H15C 0.9800 .
C15' H15D 0.9800 .
C15' H15F 0.9800 .
C15' H15G 0.9800 .
C16 H16A 0.9800 .
C16 H16B 0.9800 .
C16 H16C 0.9800 .
C16' H16D 0.9800 .
C16' H16E 0.9800 .
C16' H16F 0.9800 .
C17 O10 1.246(7) .
C17 O9 1.281(7) .
C17 C18 1.545(8) .
C18 C20 1.526(8) .
C18 C21 1.533(9) .
C18 C19 1.535(8) .
C19 H19A 0.9800 .
C19 H19B 0.9800 .
C19 H19C 0.9800 .
C20 H20A 0.9800 .
C20 H20B 0.9800 .
C20 H20C 0.9800 .
C21 H21A 0.9800 .
C21 H21B 0.9800 .
C21 H21C 0.9800 .
C22 O11 1.259(6) .
C22 O12 1.267(6) .
C22 C23 1.535(8) .
C23 C25 1.513(9) .
C23 C24 1.514(9) .
C23 C27 1.515(10) .
C24 H24A 0.9800 .
C24 H24B 0.9800 .
C24 H24C 0.9800 .
C25 H25A 0.9800 .
C25 H25B 0.9800 .
C25 H25C 0.9800 .
C27 H27A 0.9800 .
C27 H27B 0.9800 .
C27 H27C 0.9800 .
C28 O3 1.436(6) .
C28 H28A 0.9900 .
C28 H28B 0.9900 .
C29 Cl1 1.724(7) .
C29 Cl2 1.730(7) .
C29 Cl1' 1.757(10) .
C29 H29A 0.9900 .
C29 H29B 0.9900 .
N3 N4 1.227(7) .
N3 Fe2 2.144(5) 2_755
N4 N5 1.155(7) .
N6 N7 1.198(7) .
N6 Fe2 2.108(5) 2_755
N7 N8 1.134(8) .
O3 H3D 0.8609 .
O6 H6D 0.8609 .
O12 Fe1 2.051(4) 2_755

loop_
_geom_hbond_atom_site_label_D
_geom_hbond_atom_site_label_H
_geom_hbond_atom_site_label_A
_geom_hbond_distance_DH
_geom_hbond_distance_HA
_geom_hbond_distance_DA
_geom_hbond_angle_DHA
O3 H3D O8 0.86 1.72 2.558(6) 164.4
O6 H6D O10 0.86 1.75 2.583(5) 162.7
